data_7241103
loop_
_publ_author_name
'Alvarez-Lorenzo, Carmen'
'Castineiras, Alfonso'
'Frontera, Antonio'
'Garcia-Santos, Isabel'
'Gonz\'alez-P\'erez, Josefa Maria'
'Niclos-Gutierrez, Juan'
'Rodr\'iguez-Gonz\'alez, Iria'
'Vilchez, Esther'
'Zar\;eba, Jan Kazimierz'

_publ_section_title
;
 Recurrent motifs in pharmaceutical cocrystals involving Glycolic acid:
 X-ray characterization, Hirshfeld surface analysis and DFT calculations
;
_journal_name_full CrystEngComm
_journal_paper_doi 10.1039/D0CE01064B
_journal_year 2020
_chemical_formula_moiety 'C6 H6 N2 O, C2 H4 O3'
_chemical_formula_sum 'C8 H10 N2 O4'
_chemical_formula_weight 198.18
_space_group_crystal_system triclinic
_space_group_IT_number 2
_space_group_name_Hall '-P 1'
_space_group_name_H-M_alt 'P -1'
_atom_sites_solution_hydrogens difmap
_atom_sites_solution_primary direct
_atom_sites_solution_secondary difmap
_audit_creation_method SHELXL-2013
_audit_update_record
;
2014-07-01 deposited with the CCDC.	2020-08-21 downloaded from the CCDC.
;
_cell_angle_alpha 84.170(6)
_cell_angle_beta 87.921(5)
_cell_angle_gamma 85.492(6)
_cell_formula_units_Z 2
_cell_length_a 3.7260(3)
_cell_length_b 10.5594(9)
_cell_length_c 10.9879(9)
_cell_measurement_reflns_used 1967
_cell_measurement_temperature 100(2)
_cell_measurement_theta_max 26.35
_cell_measurement_theta_min 2.555
_cell_volume 428.57(6)
_computing_cell_refinement 'APEX2 Software (Bruker, 2013)'
_computing_data_collection 'APEX2 Software (Bruker, 2013)'
_computing_data_reduction 'APEX2 Software (Bruker, 2013)'
_computing_molecular_graphics 'PLATON (Spek, 2008)'
_computing_publication_material 'SHELXL-2013 (Sheldrick, 2013)'
_computing_structure_refinement 'SHELXL-2013 (Sheldrick, 2013)'
_computing_structure_solution 'SHELXS-2013 (Sheldrick, 2013)'
_diffrn_ambient_temperature 100(2)
_diffrn_measured_fraction_theta_full 0.992
_diffrn_measured_fraction_theta_max 0.990
_diffrn_measurement_device_type 'Bruker Kappa APEXII CCD'
_diffrn_measurement_method 'omega and phi scans'
_diffrn_radiation_type MoK\a
_diffrn_radiation_wavelength 0.71073
_diffrn_reflns_av_R_equivalents 0.0536
_diffrn_reflns_av_unetI/netI 0.0219
_diffrn_reflns_Laue_measured_fraction_full 0.992
_diffrn_reflns_Laue_measured_fraction_max 0.990
_diffrn_reflns_limit_h_max 4
_diffrn_reflns_limit_h_min -4
_diffrn_reflns_limit_k_max 13
_diffrn_reflns_limit_k_min -12
_diffrn_reflns_limit_l_max 13
_diffrn_reflns_limit_l_min 0
_diffrn_reflns_number 12421
_diffrn_reflns_point_group_measured_fraction_full 0.992
_diffrn_reflns_point_group_measured_fraction_max 0.990
_diffrn_reflns_theta_full 25.242
_diffrn_reflns_theta_max 26.372
_diffrn_reflns_theta_min 1.864
_diffrn_source 'fine-focus sealed tube'
_exptl_absorpt_coefficient_mu 0.125
_exptl_absorpt_correction_T_max 1.0000
_exptl_absorpt_correction_T_min 0.8416
_exptl_absorpt_correction_type multi-scan
_exptl_absorpt_process_details SADABS
_exptl_crystal_colour colourless
_exptl_crystal_density_diffrn 1.536
_exptl_crystal_description needle
_exptl_crystal_F_000 208
_exptl_crystal_size_max 0.450
_exptl_crystal_size_mid 0.180
_exptl_crystal_size_min 0.100
_refine_diff_density_max 0.229
_refine_diff_density_min -0.281
_refine_diff_density_rms 0.057
_refine_ls_extinction_method none
_refine_ls_goodness_of_fit_ref 1.039
_refine_ls_hydrogen_treatment mixed
_refine_ls_matrix_type full
_refine_ls_number_parameters 157
_refine_ls_number_reflns 1749
_refine_ls_number_restraints 0
_refine_ls_restrained_S_all 1.039
_refine_ls_R_factor_all 0.0418
_refine_ls_R_factor_gt 0.0365
_refine_ls_shift/su_max 0.000
_refine_ls_shift/su_mean 0.000
_refine_ls_structure_factor_coef Fsqd
_refine_ls_weighting_details 'w=1/[\s^2^(Fo^2^)+(0.0599P)^2^+0.1610P] where P=(Fo^2^+2Fc^2^)/3'
_refine_ls_weighting_scheme calc
_refine_ls_wR_factor_gt 0.0985
_refine_ls_wR_factor_ref 0.1035
_reflns_Friedel_coverage 0.000
_reflns_number_gt 1546
_reflns_number_total 1749
_reflns_threshold_expression 'I > 2\s(I)'
_cod_data_source_file d0ce01064b2.cif
_cod_data_source_block 13co01
_cod_database_code 7241103
_shelx_space_group_comment
;
The symmetry employed for this shelxl refinement is uniquely defined
by the following loop, which should always be used as a source of
symmetry information in preference to the above space-group names.
They are only intended as comments.
;
_shelx_estimated_absorpt_t_min 0.946
_shelx_estimated_absorpt_t_max 0.988

loop_
_space_group_symop_operation_xyz
'x, y, z'
'-x, -y, -z'

loop_
_atom_site_label
_atom_site_type_symbol
_atom_site_fract_x
_atom_site_fract_y
_atom_site_fract_z
_atom_site_U_iso_or_equiv
_atom_site_adp_type
_atom_site_occupancy
_atom_site_site_symmetry_order
_atom_site_calc_flag
_atom_site_refinement_flags_posn
_atom_site_refinement_flags_adp
_atom_site_refinement_flags_occupancy
_atom_site_disorder_assembly
_atom_site_disorder_group
O10 O 0.5955(3) 0.65294(9) 0.42187(8) 0.0188(2) Uani 1 1 d . . . . .
N10 N 0.8065(3) 0.46073(11) 0.36634(10) 0.0181(3) Uani 1 1 d . . . . .
H10A H 0.691(4) 0.4256(15) 0.4337(16) 0.022 Uiso 1 1 d . U . . .
H10B H 0.946(4) 0.4088(16) 0.3204(15) 0.022 Uiso 1 1 d . U . . .
N15 N 1.2254(3) 0.78472(10) 0.02717(9) 0.0166(3) Uani 1 1 d . . . . .
C11 C 0.7710(3) 0.58653(12) 0.34992(11) 0.0146(3) Uani 1 1 d . . . . .
C12 C 0.9424(3) 0.65265(12) 0.23640(11) 0.0147(3) Uani 1 1 d . . . . .
C13 C 1.0992(3) 0.58721(12) 0.14149(11) 0.0162(3) Uani 1 1 d . . . . .
H13 H 1.109(4) 0.4962(16) 0.1418(14) 0.019 Uiso 1 1 d . U . . .
C14 C 1.2340(3) 0.65743(12) 0.03885(11) 0.0167(3) Uani 1 1 d . . . . .
H14 H 1.347(4) 0.6158(15) -0.0288(15) 0.020 Uiso 1 1 d . U . . .
C16 C 1.0786(4) 0.84703(13) 0.11899(12) 0.0178(3) Uani 1 1 d . . . . .
H16 H 1.078(4) 0.9374(16) 0.1095(15) 0.021 Uiso 1 1 d . U . . .
C17 C 0.9327(3) 0.78471(12) 0.22442(11) 0.0167(3) Uani 1 1 d . . . . .
H17 H 0.822(4) 0.8355(15) 0.2851(15) 0.020 Uiso 1 1 d . U . . .
O11 O 0.5602(3) 0.09896(9) 0.18080(9) 0.0199(2) Uani 1 1 d . . . . .
H11 H 0.622(5) 0.1456(17) 0.1074(17) 0.030 Uiso 1 1 d . U . . .
O12 O 0.2696(3) 0.28401(9) 0.22239(8) 0.0220(3) Uani 1 1 d . . . . .
O13 O 0.0639(3) 0.17339(10) 0.45305(9) 0.0285(3) Uani 1 1 d . . . . .
H13A H 0.190(6) 0.224(2) 0.4851(18) 0.043 Uiso 1 1 d . U . . .
C1 C 0.3673(3) 0.17321(12) 0.25185(11) 0.0161(3) Uani 1 1 d . . . . .
C2 C 0.2881(4) 0.10209(13) 0.37550(12) 0.0202(3) Uani 1 1 d . . . . .
H2A H 0.170(4) 0.0249(16) 0.3599(15) 0.024 Uiso 1 1 d . U . . .
H2B H 0.527(5) 0.0740(15) 0.4085(15) 0.024 Uiso 1 1 d . U . . .

loop_
_atom_site_aniso_label
_atom_site_aniso_U_11
_atom_site_aniso_U_22
_atom_site_aniso_U_33
_atom_site_aniso_U_23
_atom_site_aniso_U_13
_atom_site_aniso_U_12
O10 0.0247(5) 0.0213(5) 0.0097(4) -0.0024(3) 0.0051(4) 0.0005(4)
N10 0.0237(6) 0.0204(6) 0.0100(5) -0.0021(4) 0.0065(4) -0.0026(5)
N15 0.0174(6) 0.0224(6) 0.0099(5) -0.0016(4) 0.0017(4) -0.0013(4)
C11 0.0147(6) 0.0219(6) 0.0075(6) -0.0021(5) -0.0007(4) -0.0015(5)
C12 0.0136(6) 0.0225(7) 0.0081(6) -0.0017(5) -0.0002(4) -0.0015(5)
C13 0.0187(6) 0.0179(6) 0.0120(6) -0.0022(5) 0.0008(5) -0.0008(5)
C14 0.0184(6) 0.0225(7) 0.0091(6) -0.0035(5) 0.0021(5) -0.0001(5)
C16 0.0211(7) 0.0191(7) 0.0130(6) -0.0017(5) 0.0013(5) -0.0018(5)
C17 0.0190(6) 0.0214(7) 0.0099(6) -0.0040(5) 0.0013(5) -0.0006(5)
O11 0.0273(5) 0.0189(5) 0.0122(5) 0.0001(4) 0.0069(4) 0.0007(4)
O12 0.0316(6) 0.0190(5) 0.0149(5) -0.0021(4) 0.0057(4) 0.0001(4)
O13 0.0425(7) 0.0306(6) 0.0147(5) -0.0103(4) 0.0116(4) -0.0142(5)
C1 0.0172(6) 0.0200(6) 0.0117(6) -0.0037(5) 0.0006(5) -0.0037(5)
C2 0.0216(7) 0.0269(7) 0.0118(6) 0.0000(5) 0.0029(5) -0.0035(5)

loop_
_atom_type_symbol
_atom_type_description
_atom_type_scat_dispersion_real
_atom_type_scat_dispersion_imag
_atom_type_scat_source
C C 0.0033 0.0016 'International Tables Vol C Tables 4.2.6.8 and 6.1.1.4'
H H 0.0000 0.0000 'International Tables Vol C Tables 4.2.6.8 and 6.1.1.4'
N N 0.0061 0.0033 'International Tables Vol C Tables 4.2.6.8 and 6.1.1.4'
O O 0.0106 0.0060 'International Tables Vol C Tables 4.2.6.8 and 6.1.1.4'

loop_
_geom_angle_atom_site_label_1
_geom_angle_atom_site_label_2
_geom_angle_atom_site_label_3
_geom_angle
_geom_angle_site_symmetry_1
_geom_angle_site_symmetry_3
_geom_angle_publ_flag
C11 N10 H10A 115.1(10) . . ?
C11 N10 H10B 126.2(10) . . ?
H10A N10 H10B 118.6(15) . . ?
C14 N15 C16 118.20(11) . . ?
O10 C11 N10 123.03(11) . . ?
O10 C11 C12 118.58(11) . . ?
N10 C11 C12 118.37(11) . . ?
C17 C12 C13 118.49(11) . . ?
C17 C12 C11 118.37(11) . . ?
C13 C12 C11 123.11(11) . . ?
C14 C13 C12 118.47(12) . . ?
C14 C13 H13 118.1(10) . . ?
C12 C13 H13 123.4(10) . . ?
N15 C14 C13 123.14(12) . . ?
N15 C14 H14 115.6(9) . . ?
C13 C14 H14 121.2(9) . . ?
N15 C16 C17 122.61(12) . . ?
N15 C16 H16 116.9(10) . . ?
C17 C16 H16 120.4(10) . . ?
C12 C17 C16 119.08(12) . . ?
C12 C17 H17 122.7(9) . . ?
C16 C17 H17 118.2(9) . . ?
C1 O11 H11 110.0(10) . . ?
C2 O13 H13A 108.4(13) . . ?
O12 C1 O11 124.40(12) . . ?
O12 C1 C2 124.67(12) . . ?
O11 C1 C2 110.93(11) . . ?
O13 C2 C1 113.83(11) . . ?
O13 C2 H2A 109.2(10) . . ?
C1 C2 H2A 106.9(10) . . ?
O13 C2 H2B 114.2(10) . . ?
C1 C2 H2B 104.7(10) . . ?
H2A C2 H2B 107.7(13) . . ?

loop_
_geom_bond_atom_site_label_1
_geom_bond_atom_site_label_2
_geom_bond_distance
_geom_bond_site_symmetry_2
_geom_bond_publ_flag
O10 C11 1.2439(15) . ?
N10 C11 1.3190(17) . ?
N10 H10A 0.904(18) . ?
N10 H10B 0.904(18) . ?
N15 C14 1.3351(17) . ?
N15 C16 1.3373(17) . ?
C11 C12 1.5122(17) . ?
C12 C17 1.3851(18) . ?
C12 C13 1.3947(17) . ?
C13 C14 1.3862(18) . ?
C13 H13 0.959(16) . ?
C14 H14 0.969(16) . ?
C16 C17 1.3879(18) . ?
C16 H16 0.949(16) . ?
C17 H17 0.959(16) . ?
O11 C1 1.3176(16) . ?
O11 H11 0.933(19) . ?
O12 C1 1.2127(16) . ?
O13 C2 1.4037(17) . ?
O13 H13A 0.85(2) . ?
C1 C2 1.5151(17) . ?
C2 H2A 0.989(17) . ?
C2 H2B 0.986(17) . ?

loop_
_geom_hbond_atom_site_label_D
_geom_hbond_atom_site_label_H
_geom_hbond_atom_site_label_A
_geom_hbond_distance_DH
_geom_hbond_distance_HA
_geom_hbond_distance_DA
_geom_hbond_angle_DHA
_geom_hbond_site_symmetry_A
N10 H10A O10 0.904(18) 2.023(19) 2.9261(15) 176.5(15) 2_666
N10 H10B O12 0.904(18) 2.073(18) 2.9761(15) 177.3(15) 1_655
O11 H11 N15 0.933(19) 1.684(19) 2.6116(14) 172.9(16) 2_765
O13 H13A O10 0.85(2) 1.97(2) 2.8047(15) 169.5(19) 2_666
C13 H13 O12 0.959(16) 2.363(16) 3.2537(16) 154.2(13) 1_655

loop_
_geom_torsion_atom_site_label_1
_geom_torsion_atom_site_label_2
_geom_torsion_atom_site_label_3
_geom_torsion_atom_site_label_4
_geom_torsion
_geom_torsion_site_symmetry_1
_geom_torsion_site_symmetry_2
_geom_torsion_site_symmetry_3
_geom_torsion_site_symmetry_4
_geom_torsion_publ_flag
O10 C11 C12 C17 7.44(18) . . . . ?
N10 C11 C12 C17 -174.35(11) . . . . ?
O10 C11 C12 C13 -170.41(12) . . . . ?
N10 C11 C12 C13 7.80(19) . . . . ?
C17 C12 C13 C14 -0.83(19) . . . . ?
C11 C12 C13 C14 177.02(11) . . . . ?
C16 N15 C14 C13 -0.18(19) . . . . ?
C12 C13 C14 N15 1.0(2) . . . . ?
C14 N15 C16 C17 -0.73(19) . . . . ?
C13 C12 C17 C16 0.00(19) . . . . ?
C11 C12 C17 C16 -177.95(11) . . . . ?
N15 C16 C17 C12 0.8(2) . . . . ?
O12 C1 C2 O13 4.49(19) . . . . ?
O11 C1 C2 O13 -176.20(11) . . . . ?
